data_7235953
loop_
_publ_author_name
'Gupta, Vivek'
'Karthik, Vedhagiri'
'Anantharaman, Ganapathi'

_publ_section_title
;
 Labile dioxy-functionalised zwitterionic imidazolinium salt: access to
 zwitterionic and neutral imidazolidin-2-ylidene derivatives and
 \p-acceptor properties of imidazolidine-2-selones
;
_journal_issue 107
_journal_name_full 'RSC Advances'
_journal_page_first 87888
_journal_paper_doi 10.1039/C5RA15333F
_journal_volume 5
_journal_year 2015
_chemical_formula_moiety 'C88 H108 B4 F8 N8 O8 S4'
_chemical_formula_sum 'C88 H108 B4 F8 N8 O8 S4'
_chemical_formula_weight 1729.30
_space_group_IT_number 2
_space_group_name_Hall '-P 1'
_space_group_name_H-M_alt 'P -1'
_symmetry_cell_setting triclinic
_symmetry_space_group_name_Hall '-P 1'
_symmetry_space_group_name_H-M 'P -1'
_atom_sites_solution_hydrogens geom
_atom_sites_solution_primary direct
_atom_sites_solution_secondary difmap
_audit_creation_method SHELXL-97
_audit_update_record
;
2015-05-07 deposited with the CCDC.
2015-10-15 downloaded from the CCDC.
;
_cell_angle_alpha 93.320(2)
_cell_angle_beta 103.831(2)
_cell_angle_gamma 103.498(2)
_cell_formula_units_Z 1
_cell_length_a 11.9074(6)
_cell_length_b 12.1853(6)
_cell_length_c 17.8010(9)
_cell_measurement_reflns_used 5854
_cell_measurement_temperature 273(2)
_cell_measurement_theta_max 21.35
_cell_measurement_theta_min 2.42
_cell_volume 2420.9(2)
_computing_cell_refinement 'Bruker SMART'
_computing_data_collection 'Bruker SMART'
_computing_data_reduction 'Bruker SAINT'
_computing_molecular_graphics 'ORTEP 3'
_computing_structure_refinement 'SHELXL-97 (Sheldrick, 1997)'
_computing_structure_solution 'SHELXS-97 (Sheldrick, 1990)'
_diffrn_ambient_temperature 273(2)
_diffrn_measured_fraction_theta_full 0.998
_diffrn_measured_fraction_theta_max 0.998
_diffrn_measurement_device_type 'CCD area detector'
_diffrn_measurement_method 'phi and omega scans'
_diffrn_radiation_monochromator graphite
_diffrn_radiation_source 'fine-focus sealed tube'
_diffrn_radiation_type MoK\a
_diffrn_radiation_wavelength 0.71073
_diffrn_reflns_av_R_equivalents 0.0740
_diffrn_reflns_av_sigmaI/netI 0.1271
_diffrn_reflns_limit_h_max 14
_diffrn_reflns_limit_h_min -14
_diffrn_reflns_limit_k_max 14
_diffrn_reflns_limit_k_min -14
_diffrn_reflns_limit_l_max 21
_diffrn_reflns_limit_l_min -21
_diffrn_reflns_number 30629
_diffrn_reflns_theta_full 25.50
_diffrn_reflns_theta_max 25.50
_diffrn_reflns_theta_min 2.17
_exptl_absorpt_coefficient_mu 0.168
_exptl_absorpt_correction_T_max 0.9801
_exptl_absorpt_correction_T_min 0.9769
_exptl_absorpt_correction_type empirical
_exptl_absorpt_process_details sadabs
_exptl_crystal_colour Colorless
_exptl_crystal_density_diffrn 1.186
_exptl_crystal_density_method 'not measured'
_exptl_crystal_description Block
_exptl_crystal_F_000 912
_exptl_crystal_size_max 0.14
_exptl_crystal_size_mid 0.13
_exptl_crystal_size_min 0.12
_platon_squeeze_details
;
;
_refine_diff_density_max 1.070
_refine_diff_density_min -0.494
_refine_diff_density_rms 0.067
_refine_ls_extinction_method none
_refine_ls_goodness_of_fit_ref 0.960
_refine_ls_hydrogen_treatment constr
_refine_ls_matrix_type full
_refine_ls_number_parameters 555
_refine_ls_number_reflns 9017
_refine_ls_number_restraints 0
_refine_ls_restrained_S_all 0.960
_refine_ls_R_factor_all 0.1478
_refine_ls_R_factor_gt 0.0751
_refine_ls_shift/su_max 0.000
_refine_ls_shift/su_mean 0.000
_refine_ls_structure_factor_coef Fsqd
_refine_ls_weighting_details 'calc w=1/[\s^2^(Fo^2^)+(0.1058P)^2^+0.0000P] where P=(Fo^2^+2Fc^2^)/3'
_refine_ls_weighting_scheme calc
_refine_ls_wR_factor_gt 0.1772
_refine_ls_wR_factor_ref 0.1993
_reflns_number_gt 4638
_reflns_number_total 9017
_reflns_threshold_expression >2sigma(I)
_cod_data_source_file c5ra15333f2.cif
_cod_data_source_block 9aprb_0m
_cod_depositor_comments
;
The following automatic conversions were performed:

data item '_symmetry_cell_setting' value 'Triclinic' was changed to
'triclinic' in accordance with the
/home/saulius/struct/COD-crude-data/automatic-downloads/DataCite-retrospective/RSC/depositions/lib/dictionaries/cif_core.dic
dictionary named 'cif_core.dic' version 2.4.2 last updated on
2011-04-26.

Automatic conversion script
Id: cif_fix_values 6909 2019-04-08 15:41:33Z antanas 
;
_cod_original_sg_symbol_H-M P-1
_cod_database_code 7235953

loop_
_symmetry_equiv_pos_as_xyz
'x, y, z'
'-x, -y, -z'

loop_
_atom_site_label
_atom_site_type_symbol
_atom_site_fract_x
_atom_site_fract_y
_atom_site_fract_z
_atom_site_U_iso_or_equiv
_atom_site_adp_type
_atom_site_occupancy
_atom_site_symmetry_multiplicity
_atom_site_calc_flag
_atom_site_refinement_flags
B1 B 0.1928(4) 1.0936(4) -0.0254(3) 0.0377(12) Uani 1 1 d .
B2 B 0.7741(4) -0.0737(4) 0.4449(3) 0.0358(12) Uani 1 1 d .
C1 C 0.2781(3) 0.9567(3) 0.1526(2) 0.0278(9) Uani 1 1 d .
C2 C 0.1440(3) 1.0552(3) 0.0917(2) 0.0296(9) Uani 1 1 d .
H2 H 0.0716 1.0579 0.1081 0.035 Uiso 1 1 calc R
C3 C 0.1267(3) 0.9434(3) 0.0409(2) 0.0293(9) Uani 1 1 d .
H3 H 0.0455 0.8950 0.0326 0.035 Uiso 1 1 calc R
C4 C 0.2310(4) 0.7813(3) 0.0645(2) 0.0313(10) Uani 1 1 d .
C5 C 0.1521(4) 0.6862(4) 0.0795(2) 0.0440(12) Uani 1 1 d .
C6 C 0.1676(5) 0.5815(4) 0.0573(3) 0.0673(16) Uani 1 1 d .
H6 H 0.1154 0.5165 0.0657 0.081 Uiso 1 1 calc R
C7 C 0.2558(7) 0.5691(5) 0.0236(3) 0.0761(18) Uani 1 1 d .
C8 C 0.3292(5) 0.6656(5) 0.0080(3) 0.0669(15) Uani 1 1 d .
H8 H 0.3880 0.6579 -0.0167 0.080 Uiso 1 1 calc R
C9 C 0.3187(4) 0.7727(4) 0.0274(3) 0.0420(11) Uani 1 1 d .
C10 C 0.0576(4) 0.6954(4) 0.1198(3) 0.0686(16) Uani 1 1 d .
H10A H 0.0146 0.6207 0.1257 0.103 Uiso 1 1 calc R
H10B H 0.0033 0.7331 0.0894 0.103 Uiso 1 1 calc R
H10C H 0.0942 0.7383 0.1703 0.103 Uiso 1 1 calc R
C11 C 0.2768(7) 0.4511(5) 0.0055(4) 0.124(3) Uani 1 1 d .
H11A H 0.2754 0.4099 0.0498 0.185 Uiso 1 1 calc R
H11B H 0.3531 0.4604 -0.0058 0.185 Uiso 1 1 calc R
H11C H 0.2148 0.4095 -0.0387 0.185 Uiso 1 1 calc R
C12 C 0.4010(4) 0.8770(4) 0.0112(3) 0.0558(13) Uani 1 1 d .
H12A H 0.3553 0.9168 -0.0241 0.084 Uiso 1 1 calc R
H12B H 0.4590 0.8552 -0.0116 0.084 Uiso 1 1 calc R
H12C H 0.4411 0.9258 0.0591 0.084 Uiso 1 1 calc R
C13 C 0.2876(3) 1.1402(3) 0.2248(2) 0.0251(9) Uani 1 1 d .
C14 C 0.3836(3) 1.2321(3) 0.2256(2) 0.0318(10) Uani 1 1 d .
C15 C 0.4227(4) 1.3139(3) 0.2914(2) 0.0360(10) Uani 1 1 d .
H15 H 0.4837 1.3780 0.2926 0.043 Uiso 1 1 calc R
C16 C 0.3742(4) 1.3029(3) 0.3541(2) 0.0343(10) Uani 1 1 d .
C17 C 0.2813(4) 1.2101(4) 0.3504(2) 0.0356(10) Uani 1 1 d .
H17 H 0.2483 1.2017 0.3928 0.043 Uiso 1 1 calc R
C18 C 0.2346(3) 1.1286(3) 0.2865(2) 0.0291(9) Uani 1 1 d .
C19 C 0.4432(4) 1.2433(4) 0.1595(2) 0.0445(12) Uani 1 1 d .
H19A H 0.4796 1.1815 0.1554 0.067 Uiso 1 1 calc R
H19B H 0.5034 1.3140 0.1693 0.067 Uiso 1 1 calc R
H19C H 0.3844 1.2415 0.1116 0.067 Uiso 1 1 calc R
C20 C 0.4229(4) 1.3898(4) 0.4247(3) 0.0532(13) Uani 1 1 d .
H20A H 0.5087 1.4065 0.4393 0.080 Uiso 1 1 calc R
H20B H 0.3927 1.3606 0.4669 0.080 Uiso 1 1 calc R
H20C H 0.3986 1.4581 0.4131 0.080 Uiso 1 1 calc R
C21 C 0.1314(4) 1.0280(4) 0.2852(2) 0.0420(11) Uani 1 1 d .
H21A H 0.1573 0.9593 0.2832 0.063 Uiso 1 1 calc R
H21B H 0.0670 1.0246 0.2401 0.063 Uiso 1 1 calc R
H21C H 0.1045 1.0365 0.3314 0.063 Uiso 1 1 calc R
C22 C 0.4377(4) 0.9926(4) 0.3072(2) 0.0443(11) Uani 1 1 d .
H22A H 0.4606 1.0711 0.2991 0.066 Uiso 1 1 calc R
H22B H 0.5055 0.9718 0.3384 0.066 Uiso 1 1 calc R
H22C H 0.3751 0.9817 0.3336 0.066 Uiso 1 1 calc R
C23 C 0.8237(3) 0.2402(3) 0.4397(2) 0.0311(10) Uani 1 1 d .
C24 C 0.9182(4) 0.0938(3) 0.4453(2) 0.0331(10) Uani 1 1 d .
H24 H 1.0058 0.1130 0.4587 0.040 Uiso 1 1 calc R
C25 C 0.8725(4) 0.1044(3) 0.5175(2) 0.0365(10) Uani 1 1 d .
H25 H 0.9375 0.1169 0.5653 0.044 Uiso 1 1 calc R
C26 C 0.7746(4) 0.2521(3) 0.5665(2) 0.0344(10) Uani 1 1 d .
C27 C 0.6511(4) 0.2261(3) 0.5582(2) 0.0363(10) Uani 1 1 d .
C28 C 0.6121(4) 0.2780(3) 0.6151(2) 0.0395(11) Uani 1 1 d .
H28 H 0.5303 0.2640 0.6102 0.047 Uiso 1 1 calc R
C29 C 0.6888(4) 0.3486(3) 0.6780(2) 0.0432(11) Uani 1 1 d .
C30 C 0.8095(4) 0.3722(3) 0.6840(3) 0.0446(12) Uani 1 1 d .
H30 H 0.8619 0.4212 0.7265 0.054 Uiso 1 1 calc R
C31 C 0.8557(4) 0.3257(3) 0.6291(3) 0.0393(11) Uani 1 1 d .
C32 C 0.5644(4) 0.1505(4) 0.4895(3) 0.0439(11) Uani 1 1 d .
H32A H 0.4860 0.1323 0.4984 0.066 Uiso 1 1 calc R
H32B H 0.5887 0.0818 0.4821 0.066 Uiso 1 1 calc R
H32C H 0.5626 0.1889 0.4438 0.066 Uiso 1 1 calc R
C33 C 0.6421(5) 0.4020(4) 0.7386(3) 0.0626(15) Uani 1 1 d .
H33A H 0.5583 0.3957 0.7182 0.094 Uiso 1 1 calc R
H33B H 0.6843 0.4807 0.7519 0.094 Uiso 1 1 calc R
H33C H 0.6540 0.3635 0.7843 0.094 Uiso 1 1 calc R
C34 C 0.9877(4) 0.3583(4) 0.6336(3) 0.0628(15) Uani 1 1 d .
H34A H 1.0298 0.4092 0.6802 0.094 Uiso 1 1 calc R
H34B H 1.0002 0.3953 0.5890 0.094 Uiso 1 1 calc R
H34C H 1.0170 0.2913 0.6343 0.094 Uiso 1 1 calc R
C35 C 0.9105(3) 0.2100(3) 0.3308(2) 0.0301(9) Uani 1 1 d .
C36 C 1.0162(3) 0.2946(3) 0.3419(2) 0.0317(10) Uani 1 1 d .
C37 C 1.0533(4) 0.3232(3) 0.2748(3) 0.0365(10) Uani 1 1 d .
H37 H 1.1235 0.3796 0.2804 0.044 Uiso 1 1 calc R
C38 C 0.9898(4) 0.2711(3) 0.2008(2) 0.0369(10) Uani 1 1 d .
C39 C 0.8851(4) 0.1865(3) 0.1938(3) 0.0458(12) Uani 1 1 d .
H39 H 0.8418 0.1501 0.1445 0.055 Uiso 1 1 calc R
C40 C 0.8432(4) 0.1549(3) 0.2570(3) 0.0400(11) Uani 1 1 d .
C41 C 1.0854(3) 0.3574(3) 0.4209(2) 0.0353(10) Uani 1 1 d .
H41A H 1.1546 0.4124 0.4159 0.053 Uiso 1 1 calc R
H41B H 1.1100 0.3044 0.4550 0.053 Uiso 1 1 calc R
H41C H 1.0356 0.3953 0.4420 0.053 Uiso 1 1 calc R
C42 C 1.0315(5) 0.3080(4) 0.1312(3) 0.0532(13) Uani 1 1 d .
H42A H 0.9783 0.3479 0.1021 0.080 Uiso 1 1 calc R
H42B H 1.0321 0.2425 0.0988 0.080 Uiso 1 1 calc R
H42C H 1.1108 0.3574 0.1480 0.080 Uiso 1 1 calc R
C43 C 0.7266(4) 0.0656(4) 0.2454(3) 0.0598(14) Uani 1 1 d .
H43A H 0.6676 0.1004 0.2577 0.090 Uiso 1 1 calc R
H43B H 0.7386 0.0082 0.2790 0.090 Uiso 1 1 calc R
H43C H 0.6995 0.0315 0.1921 0.090 Uiso 1 1 calc R
C44 C 0.7518(4) 0.3680(4) 0.3192(2) 0.0498(12) Uani 1 1 d .
H44A H 0.8265 0.3719 0.3065 0.075 Uiso 1 1 calc R
H44B H 0.7255 0.4348 0.3057 0.075 Uiso 1 1 calc R
H44C H 0.6931 0.3017 0.2904 0.075 Uiso 1 1 calc R
F1 F 0.31329(19) 1.1259(2) -0.02551(14) 0.0477(7) Uani 1 1 d .
F2 F 0.1277(2) 1.1336(2) -0.08930(13) 0.0479(7) Uani 1 1 d .
F3 F 0.6625(2) -0.0937(2) 0.39346(14) 0.0520(7) Uani 1 1 d .
F4 F 0.7919(2) -0.17778(18) 0.46633(14) 0.0455(6) Uani 1 1 d .
N1 N 0.2165(3) 0.8906(3) 0.08743(18) 0.0277(8) Uani 1 1 d .
N2 N 0.2452(2) 1.0534(3) 0.15972(16) 0.0242(7) Uani 1 1 d .
N3 N 0.8215(3) 0.2032(3) 0.50847(19) 0.0317(8) Uani 1 1 d .
N4 N 0.8700(3) 0.1790(2) 0.39787(19) 0.0307(8) Uani 1 1 d .
O1 O 0.1737(2) 1.1411(2) 0.04766(14) 0.0316(7) Uani 1 1 d .
O2 O 0.1497(2) 0.9709(2) -0.02863(15) 0.0367(7) Uani 1 1 d .
O3 O 0.8696(2) -0.0168(2) 0.41078(16) 0.0387(7) Uani 1 1 d .
O4 O 0.7852(3) 0.0039(2) 0.51436(17) 0.0440(8) Uani 1 1 d .
S1 S 0.38530(10) 0.90588(9) 0.21532(6) 0.0400(3) Uani 1 1 d .
S2 S 0.77104(10) 0.36020(9) 0.42099(7) 0.0436(3) Uani 1 1 d .

loop_
_atom_site_aniso_label
_atom_site_aniso_U_11
_atom_site_aniso_U_22
_atom_site_aniso_U_33
_atom_site_aniso_U_23
_atom_site_aniso_U_13
_atom_site_aniso_U_12
B1 0.029(3) 0.053(4) 0.031(3) 0.011(3) 0.008(2) 0.010(2)
B2 0.026(3) 0.030(3) 0.051(3) 0.019(3) 0.006(3) 0.007(2)
C1 0.022(2) 0.032(2) 0.027(2) 0.0056(19) 0.0053(19) 0.0031(19)
C2 0.027(2) 0.037(2) 0.028(2) 0.0091(19) 0.0112(19) 0.0099(19)
C3 0.022(2) 0.044(3) 0.024(2) 0.0086(19) 0.0053(18) 0.0121(19)
C4 0.035(2) 0.026(2) 0.027(2) -0.0037(18) -0.0007(19) 0.0081(19)
C5 0.047(3) 0.032(3) 0.039(3) 0.008(2) -0.009(2) 0.002(2)
C6 0.066(4) 0.041(3) 0.072(4) 0.008(3) -0.009(3) -0.003(3)
C7 0.111(5) 0.038(3) 0.064(4) -0.013(3) -0.002(4) 0.021(4)
C8 0.082(4) 0.060(4) 0.065(4) -0.007(3) 0.022(3) 0.032(3)
C9 0.048(3) 0.035(3) 0.046(3) -0.005(2) 0.014(2) 0.017(2)
C10 0.057(3) 0.065(4) 0.087(4) 0.046(3) 0.026(3) 0.005(3)
C11 0.180(8) 0.047(4) 0.138(7) -0.021(4) 0.029(6) 0.039(5)
C12 0.055(3) 0.064(3) 0.067(3) 0.013(3) 0.034(3) 0.032(3)
C13 0.030(2) 0.025(2) 0.023(2) 0.0041(18) 0.0056(18) 0.0150(18)
C14 0.031(2) 0.037(2) 0.026(2) 0.005(2) 0.0067(19) 0.008(2)
C15 0.042(3) 0.027(2) 0.039(3) 0.007(2) 0.004(2) 0.015(2)
C16 0.037(3) 0.033(3) 0.037(3) 0.001(2) 0.007(2) 0.020(2)
C17 0.037(3) 0.051(3) 0.024(2) 0.004(2) 0.009(2) 0.019(2)
C18 0.024(2) 0.034(2) 0.030(2) 0.008(2) 0.0057(19) 0.0094(19)
C19 0.042(3) 0.049(3) 0.039(3) 0.004(2) 0.017(2) 0.000(2)
C20 0.053(3) 0.055(3) 0.046(3) -0.010(2) 0.007(2) 0.012(2)
C21 0.038(3) 0.061(3) 0.029(2) 0.011(2) 0.013(2) 0.010(2)
C22 0.049(3) 0.040(3) 0.038(3) -0.002(2) -0.005(2) 0.019(2)
C23 0.025(2) 0.022(2) 0.038(3) 0.005(2) 0.003(2) -0.0022(18)
C24 0.033(2) 0.021(2) 0.043(3) 0.012(2) 0.003(2) 0.0081(19)
C25 0.037(3) 0.029(2) 0.039(3) 0.012(2) 0.002(2) 0.007(2)
C26 0.040(3) 0.030(2) 0.034(2) 0.014(2) 0.006(2) 0.010(2)
C27 0.041(3) 0.027(2) 0.035(3) 0.011(2) 0.004(2) 0.000(2)
C28 0.043(3) 0.037(3) 0.041(3) 0.012(2) 0.015(2) 0.008(2)
C29 0.064(3) 0.028(2) 0.036(3) 0.014(2) 0.007(3) 0.012(2)
C30 0.056(3) 0.027(3) 0.036(3) 0.005(2) -0.009(2) 0.005(2)
C31 0.041(3) 0.030(2) 0.039(3) 0.009(2) -0.004(2) 0.007(2)
C32 0.036(3) 0.040(3) 0.050(3) 0.008(2) 0.007(2) 0.003(2)
C33 0.097(4) 0.057(3) 0.040(3) 0.009(3) 0.021(3) 0.027(3)
C34 0.046(3) 0.052(3) 0.070(4) -0.004(3) -0.010(3) 0.002(3)
C35 0.035(2) 0.023(2) 0.034(2) 0.0120(19) 0.007(2) 0.0102(19)
C36 0.036(2) 0.031(2) 0.036(3) 0.011(2) 0.013(2) 0.018(2)
C37 0.035(2) 0.028(2) 0.052(3) 0.010(2) 0.016(2) 0.013(2)
C38 0.048(3) 0.034(3) 0.034(3) 0.006(2) 0.014(2) 0.017(2)
C39 0.053(3) 0.027(2) 0.048(3) -0.001(2) -0.003(2) 0.009(2)
C40 0.047(3) 0.029(2) 0.041(3) 0.015(2) 0.007(2) 0.007(2)
C41 0.029(2) 0.033(2) 0.039(3) 0.006(2) 0.004(2) 0.0029(19)
C42 0.080(4) 0.042(3) 0.050(3) 0.007(2) 0.029(3) 0.026(3)
C43 0.063(3) 0.046(3) 0.048(3) 0.013(2) -0.009(3) -0.007(3)
C44 0.053(3) 0.059(3) 0.050(3) 0.023(2) 0.015(2) 0.032(3)
F1 0.0345(14) 0.0644(17) 0.0500(16) 0.0130(13) 0.0225(12) 0.0105(12)
F2 0.0524(16) 0.0654(17) 0.0338(14) 0.0181(12) 0.0138(12) 0.0248(13)
F3 0.0342(14) 0.0586(17) 0.0567(17) 0.0232(13) 0.0007(13) 0.0065(12)
F4 0.0445(15) 0.0299(13) 0.0558(16) 0.0139(12) 0.0022(12) 0.0067(11)
N1 0.0225(18) 0.0289(19) 0.0285(19) 0.0004(15) 0.0009(15) 0.0070(15)
N2 0.0201(17) 0.034(2) 0.0190(17) 0.0023(15) 0.0040(14) 0.0095(15)
N3 0.036(2) 0.0260(19) 0.034(2) 0.0103(16) 0.0079(17) 0.0094(16)
N4 0.036(2) 0.0211(18) 0.038(2) 0.0106(16) 0.0099(17) 0.0104(16)
O1 0.0297(15) 0.0386(16) 0.0311(16) 0.0093(13) 0.0126(13) 0.0114(13)
O2 0.0425(17) 0.0442(18) 0.0245(16) 0.0050(13) 0.0105(13) 0.0111(14)
O3 0.0377(17) 0.0324(17) 0.0461(18) 0.0100(14) 0.0092(14) 0.0095(14)
O4 0.0511(19) 0.0305(17) 0.0511(19) 0.0135(15) 0.0163(16) 0.0064(15)
S1 0.0398(7) 0.0385(7) 0.0380(7) -0.0018(5) -0.0051(5) 0.0197(5)
S2 0.0448(7) 0.0427(7) 0.0488(7) 0.0191(6) 0.0118(6) 0.0186(6)

loop_
_atom_type_symbol
_atom_type_description
_atom_type_scat_dispersion_real
_atom_type_scat_dispersion_imag
_atom_type_scat_source
C C 0.0033 0.0016 'International Tables Vol C Tables 4.2.6.8 and 6.1.1.4'
H H 0.0000 0.0000 'International Tables Vol C Tables 4.2.6.8 and 6.1.1.4'
B B 0.0013 0.0007 'International Tables Vol C Tables 4.2.6.8 and 6.1.1.4'
N N 0.0061 0.0033 'International Tables Vol C Tables 4.2.6.8 and 6.1.1.4'
O O 0.0106 0.0060 'International Tables Vol C Tables 4.2.6.8 and 6.1.1.4'
S S 0.1246 0.1234 'International Tables Vol C Tables 4.2.6.8 and 6.1.1.4'
F F 0.0171 0.0103 'International Tables Vol C Tables 4.2.6.8 and 6.1.1.4'

loop_
_geom_angle_atom_site_label_1
_geom_angle_atom_site_label_2
_geom_angle_atom_site_label_3
_geom_angle
F2 B1 F1 107.7(4)
F2 B1 O2 110.9(4)
F1 B1 O2 111.8(4)
F2 B1 O1 110.1(4)
F1 B1 O1 111.2(4)
O2 B1 O1 105.1(3)
F3 B2 F4 108.1(3)
F3 B2 O3 112.1(4)
F4 B2 O3 110.0(3)
F3 B2 O4 111.6(4)
F4 B2 O4 110.3(4)
O3 B2 O4 104.8(3)
N1 C1 N2 112.8(3)
N1 C1 S1 116.9(3)
N2 C1 S1 130.3(3)
O1 C2 N2 112.5(3)
O1 C2 C3 106.4(3)
N2 C2 C3 103.0(3)
O1 C2 H2 111.5
N2 C2 H2 111.5
C3 C2 H2 111.5
O2 C3 N1 112.8(3)
O2 C3 C2 107.4(3)
N1 C3 C2 103.2(3)
O2 C3 H3 111.0
N1 C3 H3 111.0
C2 C3 H3 111.0
C9 C4 C5 122.4(4)
C9 C4 N1 120.2(3)
C5 C4 N1 117.4(4)
C6 C5 C4 116.7(5)
C6 C5 C10 120.8(4)
C4 C5 C10 122.4(4)
C7 C6 C5 122.9(5)
C7 C6 H6 118.5
C5 C6 H6 118.5
C6 C7 C8 118.2(5)
C6 C7 C11 121.5(6)
C8 C7 C11 120.3(6)
C9 C8 C7 122.4(5)
C9 C8 H8 118.8
C7 C8 H8 118.8
C8 C9 C4 117.4(4)
C8 C9 C12 121.7(4)
C4 C9 C12 121.0(4)
C5 C10 H10A 109.5
C5 C10 H10B 109.5
H10A C10 H10B 109.5
C5 C10 H10C 109.5
H10A C10 H10C 109.5
H10B C10 H10C 109.5
C7 C11 H11A 109.5
C7 C11 H11B 109.5
H11A C11 H11B 109.5
C7 C11 H11C 109.5
H11A C11 H11C 109.5
H11B C11 H11C 109.5
C9 C12 H12A 109.5
C9 C12 H12B 109.5
H12A C12 H12B 109.5
C9 C12 H12C 109.5
H12A C12 H12C 109.5
H12B C12 H12C 109.5
C18 C13 C14 122.0(3)
C18 C13 N2 118.9(3)
C14 C13 N2 119.0(3)
C13 C14 C15 116.6(4)
C13 C14 C19 122.1(3)
C15 C14 C19 121.3(4)
C16 C15 C14 122.6(4)
C16 C15 H15 118.7
C14 C15 H15 118.7
C17 C16 C15 118.1(4)
C17 C16 C20 121.3(4)
C15 C16 C20 120.6(4)
C16 C17 C18 122.8(4)
C16 C17 H17 118.6
C18 C17 H17 118.6
C17 C18 C13 117.9(4)
C17 C18 C21 120.6(4)
C13 C18 C21 121.4(3)
C14 C19 H19A 109.5
C14 C19 H19B 109.5
H19A C19 H19B 109.5
C14 C19 H19C 109.5
H19A C19 H19C 109.5
H19B C19 H19C 109.5
C16 C20 H20A 109.5
C16 C20 H20B 109.5
H20A C20 H20B 109.5
C16 C20 H20C 109.5
H20A C20 H20C 109.5
H20B C20 H20C 109.5
C18 C21 H21A 109.5
C18 C21 H21B 109.5
H21A C21 H21B 109.5
C18 C21 H21C 109.5
H21A C21 H21C 109.5
H21B C21 H21C 109.5
S1 C22 H22A 109.5
S1 C22 H22B 109.5
H22A C22 H22B 109.5
S1 C22 H22C 109.5
H22A C22 H22C 109.5
H22B C22 H22C 109.5
N4 C23 N3 112.4(3)
N4 C23 S2 131.0(3)
N3 C23 S2 116.6(3)
O3 C24 N4 113.2(3)
O3 C24 C25 106.7(3)
N4 C24 C25 102.5(3)
O3 C24 H24 111.3
N4 C24 H24 111.3
C25 C24 H24 111.3
O4 C25 N3 112.1(3)
O4 C25 C24 106.8(3)
N3 C25 C24 103.6(3)
O4 C25 H25 111.3
N3 C25 H25 111.3
C24 C25 H25 111.3
C31 C26 C27 122.0(4)
C31 C26 N3 118.0(4)
C27 C26 N3 120.0(4)
C28 C27 C26 116.9(4)
C28 C27 C32 121.3(4)
C26 C27 C32 121.8(4)
C29 C28 C27 122.8(4)
C29 C28 H28 118.6
C27 C28 H28 118.6
C28 C29 C30 118.6(4)
C28 C29 C33 120.7(4)
C30 C29 C33 120.6(4)
C29 C30 C31 122.3(4)
C29 C30 H30 118.9
C31 C30 H30 118.9
C30 C31 C26 117.4(4)
C30 C31 C34 121.8(4)
C26 C31 C34 120.8(4)
C27 C32 H32A 109.5
C27 C32 H32B 109.5
H32A C32 H32B 109.5
C27 C32 H32C 109.5
H32A C32 H32C 109.5
H32B C32 H32C 109.5
C29 C33 H33A 109.5
C29 C33 H33B 109.5
H33A C33 H33B 109.5
C29 C33 H33C 109.5
H33A C33 H33C 109.5
H33B C33 H33C 109.5
C31 C34 H34A 109.5
C31 C34 H34B 109.5
H34A C34 H34B 109.5
C31 C34 H34C 109.5
H34A C34 H34C 109.5
H34B C34 H34C 109.5
C36 C35 C40 122.6(4)
C36 C35 N4 118.1(3)
C40 C35 N4 119.3(3)
C35 C36 C37 116.6(4)
C35 C36 C41 122.5(4)
C37 C36 C41 120.8(4)
C38 C37 C36 122.8(4)
C38 C37 H37 118.6
C36 C37 H37 118.6
C37 C38 C39 117.7(4)
C37 C38 C42 120.3(4)
C39 C38 C42 121.9(4)
C40 C39 C38 122.6(4)
C40 C39 H39 118.7
C38 C39 H39 118.7
C39 C40 C35 117.7(4)
C39 C40 C43 120.1(4)
C35 C40 C43 122.1(4)
C36 C41 H41A 109.5
C36 C41 H41B 109.5
H41A C41 H41B 109.5
C36 C41 H41C 109.5
H41A C41 H41C 109.5
H41B C41 H41C 109.5
C38 C42 H42A 109.5
C38 C42 H42B 109.5
H42A C42 H42B 109.5
C38 C42 H42C 109.5
H42A C42 H42C 109.5
H42B C42 H42C 109.5
C40 C43 H43A 109.5
C40 C43 H43B 109.5
H43A C43 H43B 109.5
C40 C43 H43C 109.5
H43A C43 H43C 109.5
H43B C43 H43C 109.5
S2 C44 H44A 109.5
S2 C44 H44B 109.5
H44A C44 H44B 109.5
S2 C44 H44C 109.5
H44A C44 H44C 109.5
H44B C44 H44C 109.5
C1 N1 C4 125.3(3)
C1 N1 C3 110.9(3)
C4 N1 C3 123.8(3)
C1 N2 C13 127.4(3)
C1 N2 C2 110.0(3)
C13 N2 C2 122.2(3)
C23 N3 C26 125.2(3)
C23 N3 C25 110.7(3)
C26 N3 C25 124.1(3)
C23 N4 C35 126.4(3)
C23 N4 C24 109.9(3)
C35 N4 C24 120.1(3)
C2 O1 B1 109.9(3)
C3 O2 B1 110.1(3)
C24 O3 B2 110.4(3)
C25 O4 B2 109.8(3)
C1 S1 C22 110.13(19)
C23 S2 C44 105.8(2)

loop_
_geom_bond_atom_site_label_1
_geom_bond_atom_site_label_2
_geom_bond_distance
B1 F2 1.397(5)
B1 F1 1.397(5)
B1 O2 1.456(6)
B1 O1 1.481(5)
B2 F3 1.380(5)
B2 F4 1.394(5)
B2 O3 1.469(5)
B2 O4 1.472(6)
C1 N1 1.320(5)
C1 N2 1.335(5)
C1 S1 1.740(4)
C2 O1 1.375(4)
C2 N2 1.495(5)
C2 C3 1.534(5)
C2 H2 0.9800
C3 O2 1.374(4)
C3 N1 1.484(4)
C3 H3 0.9800
C4 C9 1.383(5)
C4 C5 1.394(6)
C4 N1 1.430(5)
C5 C6 1.380(7)
C5 C10 1.494(6)
C6 C7 1.359(8)
C6 H6 0.9300
C7 C8 1.378(8)
C7 C11 1.545(7)
C8 C9 1.372(6)
C8 H8 0.9300
C9 C12 1.501(6)
C10 H10A 0.9600
C10 H10B 0.9600
C10 H10C 0.9600
C11 H11A 0.9600
C11 H11B 0.9600
C11 H11C 0.9600
C12 H12A 0.9600
C12 H12B 0.9600
C12 H12C 0.9600
C13 C18 1.390(5)
C13 C14 1.398(5)
C13 N2 1.430(4)
C14 C15 1.404(5)
C14 C19 1.510(5)
C15 C16 1.374(5)
C15 H15 0.9300
C16 C17 1.372(5)
C16 C20 1.499(6)
C17 C18 1.377(5)
C17 H17 0.9300
C18 C21 1.514(5)
C19 H19A 0.9600
C19 H19B 0.9600
C19 H19C 0.9600
C20 H20A 0.9600
C20 H20B 0.9600
C20 H20C 0.9600
C21 H21A 0.9600
C21 H21B 0.9600
C21 H21C 0.9600
C22 S1 1.785(4)
C22 H22A 0.9600
C22 H22B 0.9600
C22 H22C 0.9600
C23 N4 1.318(5)
C23 N3 1.332(5)
C23 S2 1.740(4)
C24 O3 1.378(4)
C24 N4 1.506(4)
C24 C25 1.520(6)
C24 H24 0.9800
C25 O4 1.398(4)
C25 N3 1.470(5)
C25 H25 0.9800
C26 C31 1.394(6)
C26 C27 1.400(6)
C26 N3 1.447(5)
C27 C28 1.389(6)
C27 C32 1.495(6)
C28 C29 1.363(6)
C28 H28 0.9300
C29 C30 1.375(6)
C29 C33 1.507(6)
C30 C31 1.385(6)
C30 H30 0.9300
C31 C34 1.510(6)
C32 H32A 0.9600
C32 H32B 0.9600
C32 H32C 0.9600
C33 H33A 0.9600
C33 H33B 0.9600
C33 H33C 0.9600
C34 H34A 0.9600
C34 H34B 0.9600
C34 H34C 0.9600
C35 C36 1.392(5)
C35 C40 1.401(6)
C35 N4 1.429(5)
C36 C37 1.405(5)
C36 C41 1.505(5)
C37 C38 1.383(6)
C37 H37 0.9300
C38 C39 1.395(6)
C38 C42 1.496(6)
C39 C40 1.375(6)
C39 H39 0.9300
C40 C43 1.512(6)
C41 H41A 0.9600
C41 H41B 0.9600
C41 H41C 0.9600
C42 H42A 0.9600
C42 H42B 0.9600
C42 H42C 0.9600
C43 H43A 0.9600
C43 H43B 0.9600
C43 H43C 0.9600
C44 S2 1.783(4)
C44 H44A 0.9600
C44 H44B 0.9600
C44 H44C 0.9600

loop_
_geom_torsion_atom_site_label_1
_geom_torsion_atom_site_label_2
_geom_torsion_atom_site_label_3
_geom_torsion_atom_site_label_4
_geom_torsion
O1 C2 C3 O2 1.2(4)
N2 C2 C3 O2 -117.3(3)
O1 C2 C3 N1 120.6(3)
N2 C2 C3 N1 2.0(3)
C9 C4 C5 C6 1.7(6)
N1 C4 C5 C6 -179.8(4)
C9 C4 C5 C10 179.8(4)
N1 C4 C5 C10 -1.7(6)
C4 C5 C6 C7 1.2(7)
C10 C5 C6 C7 -176.9(5)
C5 C6 C7 C8 -3.1(9)
C5 C6 C7 C11 175.0(5)
C6 C7 C8 C9 2.2(9)
C11 C7 C8 C9 -175.9(5)
C7 C8 C9 C4 0.5(8)
C7 C8 C9 C12 178.9(5)
C5 C4 C9 C8 -2.5(7)
N1 C4 C9 C8 179.1(4)
C5 C4 C9 C12 179.1(4)
N1 C4 C9 C12 0.6(6)
C18 C13 C14 C15 -1.3(5)
N2 C13 C14 C15 -179.1(3)
C18 C13 C14 C19 178.5(4)
N2 C13 C14 C19 0.7(5)
C13 C14 C15 C16 3.2(6)
C19 C14 C15 C16 -176.6(4)
C14 C15 C16 C17 -2.4(6)
C14 C15 C16 C20 177.1(4)
C15 C16 C17 C18 -0.5(6)
C20 C16 C17 C18 -179.9(4)
C16 C17 C18 C13 2.2(6)
C16 C17 C18 C21 -179.6(4)
C14 C13 C18 C17 -1.3(5)
N2 C13 C18 C17 176.5(3)
C14 C13 C18 C21 -179.4(3)
N2 C13 C18 C21 -1.6(5)
O3 C24 C25 O4 -8.9(4)
N4 C24 C25 O4 110.3(3)
O3 C24 C25 N3 -127.4(3)
N4 C24 C25 N3 -8.2(4)
C31 C26 C27 C28 0.6(6)
N3 C26 C27 C28 -178.5(3)
C31 C26 C27 C32 177.7(4)
N3 C26 C27 C32 -1.4(6)
C26 C27 C28 C29 -1.9(6)
C32 C27 C28 C29 -179.1(4)
C27 C28 C29 C30 2.1(6)
C27 C28 C29 C33 -179.4(4)
C28 C29 C30 C31 -0.9(6)
C33 C29 C30 C31 -179.4(4)
C29 C30 C31 C26 -0.4(6)
C29 C30 C31 C34 175.8(4)
C27 C26 C31 C30 0.5(6)
N3 C26 C31 C30 179.6(3)
C27 C26 C31 C34 -175.7(4)
N3 C26 C31 C34 3.4(6)
C40 C35 C36 C37 0.1(6)
N4 C35 C36 C37 -179.8(3)
C40 C35 C36 C41 177.2(4)
N4 C35 C36 C41 -2.8(5)
C35 C36 C37 C38 -0.2(6)
C41 C36 C37 C38 -177.3(4)
C36 C37 C38 C39 -0.2(6)
C36 C37 C38 C42 177.8(4)
C37 C38 C39 C40 0.7(6)
C42 C38 C39 C40 -177.3(4)
C38 C39 C40 C35 -0.7(6)
C38 C39 C40 C43 177.8(4)
C36 C35 C40 C39 0.3(6)
N4 C35 C40 C39 -179.7(3)
C36 C35 C40 C43 -178.2(4)
N4 C35 C40 C43 1.8(6)
N2 C1 N1 C4 -179.2(3)
S1 C1 N1 C4 -0.1(5)
N2 C1 N1 C3 -0.5(4)
S1 C1 N1 C3 178.6(2)
C9 C4 N1 C1 -84.1(5)
C5 C4 N1 C1 97.3(5)
C9 C4 N1 C3 97.4(5)
C5 C4 N1 C3 -81.2(5)
O2 C3 N1 C1 114.5(3)
C2 C3 N1 C1 -1.1(4)
O2 C3 N1 C4 -66.9(4)
C2 C3 N1 C4 177.6(3)
N1 C1 N2 C13 175.6(3)
S1 C1 N2 C13 -3.3(5)
N1 C1 N2 C2 2.0(4)
S1 C1 N2 C2 -177.0(3)
C18 C13 N2 C1 -84.8(4)
C14 C13 N2 C1 93.0(4)
C18 C13 N2 C2 88.2(4)
C14 C13 N2 C2 -94.0(4)
O1 C2 N2 C1 -116.6(3)
C3 C2 N2 C1 -2.5(4)
O1 C2 N2 C13 69.3(4)
C3 C2 N2 C13 -176.5(3)
N4 C23 N3 C26 -179.2(3)
S2 C23 N3 C26 2.8(5)
N4 C23 N3 C25 0.2(4)
S2 C23 N3 C25 -177.9(3)
C31 C26 N3 C23 -99.9(4)
C27 C26 N3 C23 79.3(5)
C31 C26 N3 C25 80.8(5)
C27 C26 N3 C25 -100.0(4)
O4 C25 N3 C23 -109.3(4)
C24 C25 N3 C23 5.5(4)
O4 C25 N3 C26 70.1(5)
C24 C25 N3 C26 -175.1(3)
N3 C23 N4 C35 -164.6(3)
S2 C23 N4 C35 13.2(6)
N3 C23 N4 C24 -6.1(4)
S2 C23 N4 C24 171.7(3)
C36 C35 N4 C23 72.3(5)
C40 C35 N4 C23 -107.6(5)
C36 C35 N4 C24 -84.2(4)
C40 C35 N4 C24 95.8(4)
O3 C24 N4 C23 123.5(3)
C25 C24 N4 C23 8.9(4)
O3 C24 N4 C35 -76.5(4)
C25 C24 N4 C35 169.0(3)
N2 C2 O1 B1 104.7(3)
C3 C2 O1 B1 -7.4(4)
F2 B1 O1 C2 130.2(3)
F1 B1 O1 C2 -110.5(4)
O2 B1 O1 C2 10.7(4)
N1 C3 O2 B1 -107.4(4)
C2 C3 O2 B1 5.6(4)
F2 B1 O2 C3 -128.8(3)
F1 B1 O2 C3 110.9(4)
O1 B1 O2 C3 -9.9(4)
N4 C24 O3 B2 -99.3(4)
C25 C24 O3 B2 12.6(4)
F3 B2 O3 C24 109.7(4)
F4 B2 O3 C24 -130.0(4)
O4 B2 O3 C24 -11.5(4)
N3 C25 O4 B2 114.7(4)
C24 C25 O4 B2 1.8(4)
F3 B2 O4 C25 -116.0(4)
F4 B2 O4 C25 123.8(3)
O3 B2 O4 C25 5.4(4)
N1 C1 S1 C22 -168.7(3)
N2 C1 S1 C22 10.2(4)
N4 C23 S2 C44 15.8(4)
N3 C23 S2 C44 -166.6(3)

loop_
_platon_squeeze_void_nr
_platon_squeeze_void_average_x
_platon_squeeze_void_average_y
_platon_squeeze_void_average_z
_platon_squeeze_void_volume
_platon_squeeze_void_count_electrons
_platon_squeeze_void_content
1 0.298 0.352 0.778 176 50 ' '
2 0.702 0.648 0.222 176 51 ' '
